data_1536185
loop_
_publ_author_name
'Joergens, S.'
'Mewis, A.'
'Hoffmann, R.D.'
'Poettgen, R.'
'Mosel, B.D.'

_publ_section_title
;
 Neue Hexachalkogeno-hypodiphosphate der Erdalkalimetalle und des
 Europiums
;
_journal_name_full 'Zeitschrift fuer Anorganische und Allgemeine Chemie'
_journal_page_first 429
_journal_page_last 433
_journal_volume 629
_journal_year 2003
_chemical_formula_sum 'P2 Se6 Sr2'
_chemical_name_systematic 'Sr2 (P2 Se6)'
_space_group_IT_number 14
_symmetry_space_group_name_Hall '-P 2yn'
_symmetry_space_group_name_H-M 'P 1 21/n 1'
_cell_angle_alpha 90
_cell_angle_beta 91.5
_cell_angle_gamma 90
_cell_formula_units_Z 2
_cell_length_a 9.844
_cell_length_b 7.788
_cell_length_c 6.963
_cell_volume 533.636
_citation_journal_id_ASTM ZAACAB
_cod_data_source_file Joergens_ZAACAB_2003_819.cif
_cod_data_source_block P2Se6Sr2
_cod_original_sg_symbol_Hall '-P 2ybc (x-z,y,z)'
_cod_database_code 1536185

loop_
_symmetry_equiv_pos_as_xyz
x,y,z
-x+1/2,y+1/2,-z+1/2
-x,-y,-z
x-1/2,-y-1/2,z-1/2

loop_
_atom_site_label
_atom_site_type_symbol
_atom_site_fract_x
_atom_site_fract_y
_atom_site_fract_z
_atom_site_occupancy
_atom_site_U_iso_or_equiv
Sr1 Sr+2 0.24954 0.39362 0.96134 1 0.0
Se1 Se-2 0.26443 0.50111 0.4008 1 0.0
Se2 Se-2 0.96014 0.30047 0.18023 1 0.0
Se3 Se-2 0.05321 0.19769 0.66495 1 0.0
P1 P+4 0.06307 0.3941 0.4426 1 0.0
